data_7154076
loop_
_publ_author_name
'Challa, Chandrasekhar'
'Vellekkatt, Jamsheena'
'Ravindran, Jaice'
'Lankalapalli, Ravi S.'

_publ_section_title
;
 A metal-free one-pot cascade synthesis of highly functionalized
 biaryl-2-carbaldehydes.
;
_journal_issue 43
_journal_name_full 'Organic &amp; biomolecular chemistry'
_journal_page_first 8588
_journal_page_last 8592
_journal_paper_doi 10.1039/c4ob01829j
_journal_volume 12
_journal_year 2014
_chemical_formula_moiety 'C19 H18 O5'
_chemical_formula_sum 'C19 H18 O5'
_chemical_formula_weight 326.33
_chemical_name_systematic
; 
 ? 
;
_space_group_IT_number 14
_symmetry_cell_setting monoclinic
_symmetry_space_group_name_Hall '-P 2ybc'
_symmetry_space_group_name_H-M 'P 1 21/c 1'
_atom_sites_solution_hydrogens geom
_atom_sites_solution_primary direct
_atom_sites_solution_secondary difmap
_audit_creation_method SHELXL-97
_cell_angle_alpha 90.00
_cell_angle_beta 128.57(5)
_cell_angle_gamma 90.00
_cell_formula_units_Z 4
_cell_length_a 13.861(3)
_cell_length_b 9.623(2)
_cell_length_c 17.30(3)
_cell_measurement_reflns_used 2423
_cell_measurement_temperature 298(2)
_cell_measurement_theta_max 27.3
_cell_measurement_theta_min 3.1
_cell_volume 1804(3)
_computing_cell_refinement
;
CrystalClear-SM Expert 2.0 r14k (Rigaku, 2012)
;
_computing_data_collection
;
CrystalClear-SM Expert 2.0 r14k (Rigaku, 2012)
;
_computing_data_reduction
;
CrystalClear-SM Expert 2.0 r14k (Rigaku, 2012)
;
_computing_structure_refinement 'SHELXL-97 (Sheldrick, 1997)'
_computing_structure_solution 'SHELXS-97 (Sheldrick, 1990)'
_diffrn_ambient_temperature 298(2)
_diffrn_measured_fraction_theta_full 0.988
_diffrn_measured_fraction_theta_max 0.988
_diffrn_measurement_device_type
;
Rigaku Saturn724+ (4x4 bin mode)
;
_diffrn_measurement_method 'profile data from \w-scans'
_diffrn_radiation_monochromator graphite
_diffrn_radiation_source 'fine-focus sealed tube'
_diffrn_radiation_type MoK\a
_diffrn_radiation_wavelength 0.71073
_diffrn_reflns_av_R_equivalents 0.1511
_diffrn_reflns_av_sigmaI/netI 0.1509
_diffrn_reflns_limit_h_max 17
_diffrn_reflns_limit_h_min -17
_diffrn_reflns_limit_k_max 11
_diffrn_reflns_limit_k_min -11
_diffrn_reflns_limit_l_max 17
_diffrn_reflns_limit_l_min -21
_diffrn_reflns_number 13363
_diffrn_reflns_theta_full 26.25
_diffrn_reflns_theta_max 26.25
_diffrn_reflns_theta_min 3.01
_exptl_absorpt_coefficient_mu 0.087
_exptl_absorpt_correction_T_max 0.9914
_exptl_absorpt_correction_T_min 0.9828
_exptl_absorpt_correction_type empirical
_exptl_absorpt_process_details
;
R. H. Blessing Acta Crystallogr., Sect. A, 1995, 51, 33-38
;
_exptl_crystal_colour Colourless'
_exptl_crystal_density_diffrn 1.201
_exptl_crystal_density_method 'not measured'
_exptl_crystal_description Acicular
_exptl_crystal_F_000 688
_exptl_crystal_size_max 0.20
_exptl_crystal_size_mid 0.10
_exptl_crystal_size_min 0.10
_refine_diff_density_max 0.211
_refine_diff_density_min -0.216
_refine_diff_density_rms 0.058
_refine_ls_extinction_coef 0.0056(18)
_refine_ls_extinction_expression Fc^*^=kFc[1+0.001xFc^2^\l^3^/sin(2\q)]^-1/4^
_refine_ls_extinction_method SHELXL
_refine_ls_goodness_of_fit_ref 0.759
_refine_ls_hydrogen_treatment constr
_refine_ls_matrix_type full
_refine_ls_number_parameters 220
_refine_ls_number_reflns 3588
_refine_ls_number_restraints 0
_refine_ls_restrained_S_all 0.759
_refine_ls_R_factor_all 0.1493
_refine_ls_R_factor_gt 0.0708
_refine_ls_shift/su_max 0.000
_refine_ls_shift/su_mean 0.000
_refine_ls_structure_factor_coef Fsqd
_refine_ls_weighting_details 'calc w=1/[\s^2^(Fo^2^)+(0.0771P)^2^+0.0000P] where P=(Fo^2^+2Fc^2^)/3'
_refine_ls_weighting_scheme calc
_refine_ls_wR_factor_gt 0.1590
_refine_ls_wR_factor_ref 0.2013
_reflns_number_gt 1013
_reflns_number_total 3588
_reflns_threshold_expression >2sigma(I)
_cod_data_source_file c4ob01829j2.cif
_cod_data_source_block datam
_cod_depositor_comments
;
The following automatic conversions were performed:

'_symmetry_cell_setting' value 'Monoclinic' changed to 'monoclinic'
according to
/usr/data/users/saulius/crontab/automatic-downloads/rss-feeds/RSC/lib/dictionaries/cif_core.dic
dictionary named 'cif_core.dic' version 2.4.2 from
2011-04-26.

'_exptl_absorpt_correction_type' value 'Empirical'
changed to 'empirical' according to
/usr/data/users/saulius/crontab/automatic-downloads/rss-feeds/RSC/lib/dictionaries/cif_core.dic
dictionary named 'cif_core.dic' version 2.4.2 from 2011-04-26.

Automatic conversion script
Id: cif_fix_values 2281 2013-09-26 08:29:07Z andrius 

 Adding full bibliography for 7154076.cif.
;
_cod_original_sg_symbol_H-M 'P 21/c'
_cod_database_code 7154076

loop_
_symmetry_equiv_pos_as_xyz
'x, y, z'
'-x, y+1/2, -z+1/2'
'-x, -y, -z'
'x, -y-1/2, z-1/2'

loop_
_atom_site_label
_atom_site_type_symbol
_atom_site_fract_x
_atom_site_fract_y
_atom_site_fract_z
_atom_site_U_iso_or_equiv
_atom_site_adp_type
_atom_site_occupancy
_atom_site_symmetry_multiplicity
_atom_site_calc_flag
_atom_site_refinement_flags
C1 C 0.3677(3) 0.2042(3) -0.1004(2) 0.0537(9) Uani 1 1 d .
C2 C 0.4944(3) 0.1828(3) -0.0337(2) 0.0567(9) Uani 1 1 d .
H2 H 0.5327 0.1299 -0.0526 0.068 Uiso 1 1 calc R
C3 C 0.5671(3) 0.2406(3) 0.0637(2) 0.0517(9) Uani 1 1 d .
C4 C 0.5079(3) 0.3214(3) 0.0941(2) 0.0480(8) Uani 1 1 d .
C5 C 0.3773(3) 0.3440(3) 0.0242(2) 0.0525(9) Uani 1 1 d .
C6 C 0.3084(3) 0.2861(3) -0.0730(2) 0.0567(9) Uani 1 1 d .
H6 H 0.2240 0.3025 -0.1186 0.068 Uiso 1 1 calc R
C7 C 0.5782(3) 0.3744(3) 0.2004(2) 0.0484(8) Uani 1 1 d .
C8 C 0.6358(3) 0.2788(4) 0.2794(2) 0.0586(10) Uani 1 1 d .
H8 H 0.6335 0.1841 0.2675 0.070 Uiso 1 1 calc R
C9 C 0.6969(3) 0.3282(4) 0.3764(3) 0.0734(12) Uani 1 1 d .
H9 H 0.7341 0.2650 0.4284 0.088 Uiso 1 1 calc R
C10 C 0.7026(3) 0.4693(5) 0.3960(3) 0.0798(12) Uani 1 1 d .
H10 H 0.7434 0.5004 0.4604 0.096 Uiso 1 1 calc R
C11 C 0.6465(3) 0.5637(4) 0.3179(3) 0.0761(12) Uani 1 1 d .
H11 H 0.6504 0.6584 0.3304 0.091 Uiso 1 1 calc R
C12 C 0.5840(3) 0.5167(4) 0.2202(2) 0.0623(10) Uani 1 1 d .
H12 H 0.5464 0.5804 0.1686 0.075 Uiso 1 1 calc R
C13 C 0.2972(3) 0.1410(4) -0.2040(2) 0.0604(10) Uani 1 1 d .
C14 C 0.0941(4) 0.1052(5) -0.3616(3) 0.0918(14) Uani 1 1 d .
H14A H 0.1433 0.0476 -0.3713 0.110 Uiso 1 1 calc R
H14B H 0.0314 0.0471 -0.3693 0.110 Uiso 1 1 calc R
C15 C 0.0347(5) 0.2168(5) -0.4361(3) 0.144(2) Uani 1 1 d .
H15B H -0.0228 0.1770 -0.5008 0.216 Uiso 1 1 calc R
H15A H 0.0965 0.2680 -0.4330 0.216 Uiso 1 1 calc R
H15C H -0.0082 0.2782 -0.4231 0.216 Uiso 1 1 calc R
C16 C 0.7057(3) 0.2191(4) 0.1264(3) 0.0607(10) Uani 1 1 d .
C17 C 0.9064(3) 0.3170(5) 0.2482(3) 0.1075(16) Uani 1 1 d .
H17B H 0.9323 0.2305 0.2849 0.129 Uiso 1 1 calc R
H17A H 0.9330 0.3160 0.2079 0.129 Uiso 1 1 calc R
C18 C 0.9634(4) 0.4333(6) 0.3166(4) 0.156(2) Uani 1 1 d .
H18A H 1.0515 0.4268 0.3562 0.234 Uiso 1 1 calc R
H18B H 0.9404 0.4312 0.3587 0.234 Uiso 1 1 calc R
H18C H 0.9358 0.5189 0.2801 0.234 Uiso 1 1 calc R
C19 C 0.3045(3) 0.4240(4) 0.0481(3) 0.0668(10) Uani 1 1 d .
H19 H 0.3434 0.4434 0.1143 0.080 Uiso 1 1 calc R
O13A O 0.1740(2) 0.1656(3) -0.26084(17) 0.0775(8) Uani 1 1 d .
O13B O 0.3465(2) 0.0748(3) -0.23136(17) 0.0839(9) Uani 1 1 d .
O16A O 0.7709(2) 0.3289(3) 0.1841(2) 0.0825(9) Uani 1 1 d .
O16B O 0.7521(2) 0.1141(3) 0.12196(19) 0.0895(10) Uani 1 1 d .
O19 O 0.1986(2) 0.4648(3) -0.01305(18) 0.1114(12) Uani 1 1 d .

loop_
_atom_site_aniso_label
_atom_site_aniso_U_11
_atom_site_aniso_U_22
_atom_site_aniso_U_33
_atom_site_aniso_U_23
_atom_site_aniso_U_13
_atom_site_aniso_U_12
C1 0.059(2) 0.055(2) 0.0506(19) -0.0013(17) 0.0357(19) -0.0007(17)
C2 0.063(2) 0.055(2) 0.060(2) -0.0025(17) 0.042(2) 0.0010(17)
C3 0.058(2) 0.054(2) 0.0481(19) -0.0005(16) 0.0356(19) -0.0004(16)
C4 0.056(2) 0.042(2) 0.0439(17) 0.0034(15) 0.0301(17) 0.0004(15)
C5 0.058(2) 0.052(2) 0.0494(19) 0.0010(16) 0.0345(19) 0.0028(17)
C6 0.054(2) 0.065(3) 0.0465(19) 0.0053(17) 0.0287(18) 0.0054(17)
C7 0.054(2) 0.044(2) 0.0488(18) -0.0056(16) 0.0332(18) -0.0041(16)
C8 0.063(2) 0.050(2) 0.055(2) 0.0039(17) 0.033(2) 0.0020(17)
C9 0.073(3) 0.087(3) 0.047(2) 0.009(2) 0.030(2) -0.005(2)
C10 0.079(3) 0.098(4) 0.053(2) -0.016(2) 0.036(2) -0.014(2)
C11 0.082(3) 0.062(3) 0.077(3) -0.023(2) 0.047(3) -0.014(2)
C12 0.070(3) 0.053(2) 0.059(2) 0.0003(19) 0.038(2) -0.0030(19)
C13 0.062(3) 0.065(3) 0.048(2) -0.0098(18) 0.032(2) -0.0098(19)
C14 0.074(3) 0.114(4) 0.060(2) -0.034(3) 0.028(2) -0.014(3)
C15 0.145(5) 0.140(5) 0.074(3) -0.009(3) 0.032(4) -0.015(4)
C16 0.064(3) 0.067(3) 0.051(2) -0.004(2) 0.036(2) -0.003(2)
C17 0.042(3) 0.150(5) 0.100(4) -0.034(3) 0.029(3) -0.014(3)
C18 0.084(4) 0.177(6) 0.145(5) -0.066(4) 0.040(4) -0.033(4)
C19 0.064(3) 0.086(3) 0.054(2) -0.007(2) 0.039(2) 0.007(2)
O13A 0.0645(18) 0.099(2) 0.0515(15) -0.0188(14) 0.0277(14) -0.0030(15)
O13B 0.083(2) 0.106(2) 0.0650(16) -0.0270(15) 0.0474(16) 0.0000(15)
O16A 0.0557(17) 0.094(2) 0.090(2) -0.0242(17) 0.0419(16) -0.0119(14)
O16B 0.0675(19) 0.093(2) 0.090(2) -0.0086(17) 0.0400(17) 0.0186(15)
O19 0.073(2) 0.162(3) 0.0744(19) -0.0049(19) 0.0338(18) 0.046(2)

loop_
_atom_type_symbol
_atom_type_description
_atom_type_scat_dispersion_real
_atom_type_scat_dispersion_imag
_atom_type_scat_source
C C 0.0033 0.0016 'International Tables Vol C Tables 4.2.6.8 and 6.1.1.4'
H H 0.0000 0.0000 'International Tables Vol C Tables 4.2.6.8 and 6.1.1.4'
O O 0.0106 0.0060 'International Tables Vol C Tables 4.2.6.8 and 6.1.1.4'

loop_
_geom_angle_atom_site_label_1
_geom_angle_atom_site_label_2
_geom_angle_atom_site_label_3
_geom_angle
C2 C1 C6 120.0(3)
C2 C1 C13 117.8(3)
C6 C1 C13 122.1(3)
C1 C2 C3 121.2(3)
C1 C2 H2 119.4
C3 C2 H2 119.4
C2 C3 C4 119.7(3)
C2 C3 C16 115.8(3)
C4 C3 C16 124.3(3)
C5 C4 C3 118.6(3)
C5 C4 C7 119.0(3)
C3 C4 C7 122.2(3)
C6 C5 C4 119.9(3)
C6 C5 C19 116.6(3)
C4 C5 C19 123.4(3)
C1 C6 C5 120.6(3)
C1 C6 H6 119.7
C5 C6 H6 119.7
C12 C7 C8 119.3(3)
C12 C7 C4 120.9(3)
C8 C7 C4 119.8(3)
C7 C8 C9 119.3(3)
C7 C8 H8 120.3
C9 C8 H8 120.3
C10 C9 C8 121.3(3)
C10 C9 H9 119.3
C8 C9 H9 119.3
C9 C10 C11 119.2(4)
C9 C10 H10 120.4
C11 C10 H10 120.4
C10 C11 C12 120.5(4)
C10 C11 H11 119.8
C12 C11 H11 119.8
C7 C12 C11 120.3(3)
C7 C12 H12 119.8
C11 C12 H12 119.8
O13B C13 O13A 124.2(3)
O13B C13 C1 123.7(3)
O13A C13 C1 112.1(3)
C15 C14 O13A 110.1(4)
C15 C14 H14A 109.6
O13A C14 H14A 109.6
C15 C14 H14B 109.6
O13A C14 H14B 109.6
H14A C14 H14B 108.2
C14 C15 H15B 109.5
C14 C15 H15A 109.5
H15B C15 H15A 109.5
C14 C15 H15C 109.5
H15B C15 H15C 109.5
H15A C15 H15C 109.5
O16B C16 O16A 124.0(4)
O16B C16 C3 123.1(3)
O16A C16 C3 112.9(3)
C18 C17 O16A 110.1(4)
C18 C17 H17B 109.6
O16A C17 H17B 109.6
C18 C17 H17A 109.6
O16A C17 H17A 109.6
H17B C17 H17A 108.2
C17 C18 H18A 109.5
C17 C18 H18B 109.5
H18A C18 H18B 109.5
C17 C18 H18C 109.5
H18A C18 H18C 109.5
H18B C18 H18C 109.5
O19 C19 C5 124.8(3)
O19 C19 H19 117.6
C5 C19 H19 117.6
C13 O13A C14 117.7(3)
C16 O16A C17 116.7(3)

loop_
_geom_bond_atom_site_label_1
_geom_bond_atom_site_label_2
_geom_bond_distance
C1 C2 1.390(5)
C1 C6 1.417(4)
C1 C13 1.533(5)
C2 C3 1.431(5)
C2 H2 0.9300
C3 C4 1.447(4)
C3 C16 1.520(5)
C4 C5 1.434(5)
C4 C7 1.535(5)
C5 C6 1.431(5)
C5 C19 1.518(4)
C6 H6 0.9300
C7 C12 1.402(4)
C7 C8 1.410(4)
C8 C9 1.410(5)
C8 H8 0.9300
C9 C10 1.390(5)
C9 H9 0.9300
C10 C11 1.394(5)
C10 H10 0.9300
C11 C12 1.409(5)
C11 H11 0.9300
C12 H12 0.9300
C13 O13B 1.225(4)
C13 O13A 1.358(4)
C14 C15 1.473(5)
C14 O13A 1.482(5)
C14 H14A 0.9700
C14 H14B 0.9700
C15 H15B 0.9600
C15 H15A 0.9600
C15 H15C 0.9600
C16 O16B 1.226(4)
C16 O16A 1.343(4)
C17 C18 1.453(5)
C17 O16A 1.475(4)
C17 H17B 0.9700
C17 H17A 0.9700
C18 H18A 0.9600
C18 H18B 0.9600
C18 H18C 0.9600
C19 O19 1.222(4)
C19 H19 0.9300

loop_
_geom_torsion_atom_site_label_1
_geom_torsion_atom_site_label_2
_geom_torsion_atom_site_label_3
_geom_torsion_atom_site_label_4
_geom_torsion
C6 C1 C2 C3 0.9(5)
C13 C1 C2 C3 178.8(3)
C1 C2 C3 C4 0.8(5)
C1 C2 C3 C16 -175.3(3)
C2 C3 C4 C5 -1.5(4)
C16 C3 C4 C5 174.2(3)
C2 C3 C4 C7 174.0(3)
C16 C3 C4 C7 -10.3(5)
C3 C4 C5 C6 0.5(4)
C7 C4 C5 C6 -175.1(3)
C3 C4 C5 C19 178.5(3)
C7 C4 C5 C19 2.9(5)
C2 C1 C6 C5 -1.9(5)
C13 C1 C6 C5 -179.7(3)
C4 C5 C6 C1 1.2(5)
C19 C5 C6 C1 -176.9(3)
C5 C4 C7 C12 -62.9(4)
C3 C4 C7 C12 121.6(3)
C5 C4 C7 C8 115.8(3)
C3 C4 C7 C8 -59.7(4)
C12 C7 C8 C9 0.7(5)
C4 C7 C8 C9 -178.0(3)
C7 C8 C9 C10 -0.7(5)
C8 C9 C10 C11 0.1(6)
C9 C10 C11 C12 0.4(6)
C8 C7 C12 C11 -0.1(5)
C4 C7 C12 C11 178.6(3)
C10 C11 C12 C7 -0.5(5)
C2 C1 C13 O13B -1.1(5)
C6 C1 C13 O13B 176.7(3)
C2 C1 C13 O13A 178.1(3)
C6 C1 C13 O13A -4.1(5)
C2 C3 C16 O16B -34.5(5)
C4 C3 C16 O16B 149.6(3)
C2 C3 C16 O16A 143.2(3)
C4 C3 C16 O16A -32.6(4)
C6 C5 C19 O19 -14.7(5)
C4 C5 C19 O19 167.2(4)
O13B C13 O13A C14 1.6(5)
C1 C13 O13A C14 -177.6(3)
C15 C14 O13A C13 -116.1(4)
O16B C16 O16A C17 -2.7(5)
C3 C16 O16A C17 179.6(3)
C18 C17 O16A C16 -171.0(4)
